data_2101445
loop_
_publ_author_name
'Jones, R.'
'Rettig, S. J.'
'Scheffer, J. R.'
'Trotter, J.'
'Yang, J.'

_publ_section_title
;
 Structures and photochemistry of 1,5-disubstituted dibenzobarrelenes
;
_journal_issue 1
_journal_name_full 'Acta Crystallographica Section B'
_journal_page_first 151
_journal_page_last 158
_journal_paper_doi 10.1107/S0108768195005854
_journal_volume 52
_journal_year 1996
_chemical_formula_sum 'C20 H14 Cl2 O4'
_chemical_formula_weight 389.23
_symmetry_cell_setting orthorhombic
_symmetry_space_group_name_Hall 'P 2c -2n'
_symmetry_space_group_name_H-M 'P n a 21'
_cell_angle_alpha 90.0
_cell_angle_beta 90.0
_cell_angle_gamma 90.0
_cell_formula_units_Z 4
_cell_length_a 14.8670(10)
_cell_length_b 8.1090(10)
_cell_length_c 14.9440(10)
_cell_volume 1801.6(3)
_diffrn_radiation_type Cu
_diffrn_radiation_wavelength 1.54184
_exptl_absorpt_coefficient_mu 3.49
_exptl_crystal_density_diffrn 1.435
_exptl_crystal_F_000 800
_cod_data_source_file fg0003.cif
_cod_data_source_block fg0003f
_cod_original_cell_volume 1801.6(4)
_cod_database_code 2101445

loop_
_atom_site_label
_atom_site_fract_x
_atom_site_fract_y
_atom_site_fract_z
Cl(1) .57318(5) .73934(9) .3358
Cl(2) .55317(6) .06570(10) -.00078(8)
O(1) .6056(2) .3921(3) .47890(10)
O(2) .73090(10) .4818(3) .4116(2)
O(3) .77070(10) -.0026(3) .2749(2)
O(4) .73330(10) .0824(3) .41220(10)
C(1) .6014(2) .6281(3) .2410(2)
C(2) .6102(2) .7104(4) .1601(2)
C(3) .6293(2) .6249(4) .0827(2)
C(4) .6405(2) .4555(3) .0844(2)
C(4A) .63430(10) .3745(3) .1654(2)
C(5) .4945(2) .0850(3) .0991(2)
C(6) .4045(2) .0403(4) .1052(3)
C(7) .3614(2) .0528(4) .1866(3)
C(8) .4043(2) .1091(4) .2633(2)
C(8A) .49500(10) .1510(3) .2563(2)
C(9) .55910(10) .1947(3) .3287(2)
C(9A) .61580(10) .4602(3) .2453(2)
C(10) .63700(10) .1917(3) .1850(2)
C(10A) .54020(10) .1357(3) .1751(2)
C(11) .61940(10) .3478(3) .3237(2)
C(12) .65210(10) .1822(3) .2869(2)
C(13) .6591(2) .4134(3) .4092(2)
C(14) .6368(4) .4549(7) .5634(3)
C(15) .72260(10) .0847(3) .3325(2)
C(16) .8386(3) -.1089(7) .3135(3)
H(1) .6027 .8304 .1578
H(2) .6352 .6846 .0260
H(3) .6526 .3941 .0292
H(4) .3721 .0005 .0524
H(5) .2980 .0202 .1906
H(6) .3720 .1189 .3203
H(7) .6806 .1293 .1491
H(8) .5500 .1437 .3875
H(9) .6934 .4009 .5795
H(10) .6463 .5742 .5587
H(11) .5916 .4326 .6096
H(12) .8101 -.1883 .3539
H(13) .8700 -.1681 .2656
H(14) .8820 -.0419 .3470

loop_
_geom_angle_atom_site_label_1
_geom_angle_atom_site_label_2
_geom_angle_atom_site_label_3
_geom_angle
C(13) O(1) C(14) 116.9(3)
C(15) O(3) C(16) 115.8(2)
Cl(1) C(1) C(2) 119.0(2)
Cl(1) C(1) C(9A) 120.9(2)
C(2) C(1) C(9A) 120.1(3)
C(1) C(2) C(3) 120.6(3)
C(3) C(4) C(4A) 118.7(3)
C(4) C(4A) C(9A) 121.5(2)
C(4) C(4A) C(10) 129.4(2)
C(9A) C(4A) C(10) 109.0(2)
Cl(2) C(5) C(6) 121.1(2)
Cl(2) C(5) C(10A) 119.1(2)
C(6) C(5) C(10A) 119.7(3)
C(5) C(6) C(7) 119.1(3)
C(6) C(7) C(8) 122.6(3)
C(7) C(8) C(8A) 117.6(3)
C(8) C(8A) C(10A) 120.6(2)
C(8) C(8A) C(9) 128.7(2)
C(10A) C(8A) C(9) 110.3(2)
C(9A) C(11) C(9) 120.9(2)
C(9A) C(11) C(12) 105.4(2)
C(9A) C(11) C(13) 117.8(2)
C(9) C(11) C(12) 59.50(10)
C(9) C(11) C(13) 118.3(2)
C(12) C(11) C(13) 119.4(2)
C(1) C(9A) C(4A) 118.5(2)
C(1) C(9A) C(11) 130.4(2)
C(4A) C(9A) C(11) 111.0(2)
C(4A) C(10) C(10A) 104.4(2)
C(4A) C(10) C(12) 104.1(2)
C(10A) C(10) C(12) 102.7(2)
C(5) C(10A) C(8A) 120.3(2)
C(5) C(10A) C(10) 129.3(2)
C(8A) C(10A) C(10) 110.2(2)
C(8A) C(9) C(11) 122.3(2)
C(8A) C(9) C(12) 105.6(2)
C(11) C(9) C(12) 60.20(10)
C(11) C(12) C(10) 105.4(2)
C(11) C(12) C(9) 60.30(10)
C(11) C(12) C(15) 121.9(2)
C(10) C(12) C(9) 105.7(2)
C(10) C(12) C(15) 125.8(2)
C(9) C(12) C(15) 119.4(2)
O(1) C(13) O(2) 124.8(3)
O(1) C(13) C(11) 112.8(2)
O(2) C(13) C(11) 122.4(2)
O(3) C(15) O(4) 124.4(2)
O(3) C(15) C(12) 111.7(2)
O(4) C(15) C(12) 123.9(2)
C(1) C(2) H(1) 119.80
C(3) C(2) H(1) 119.62
C(2) C(3) H(2) 119.73
C(4) C(3) H(2) 119.69
C(3) C(4) H(3) 120.68
C(4A) C(4) H(3) 120.61
C(5) C(6) H(4) 120.43
C(7) C(6) H(4) 120.46
C(6) C(7) H(5) 118.66
C(8) C(7) H(5) 118.71
C(7) C(8) H(6) 121.27
C(8A) C(8) H(6) 121.18
C(4A) C(10) H(7) 114.72
C(10A) C(10) H(7) 114.76
C(12) C(10) H(7) 114.73
C(8A) C(9) H(8) 117.67
C(11) C(9) H(8) 117.70
C(12) C(9) H(8) 117.66
O(1) C(14) H(9) 109.53
O(1) C(14) H(10) 109.43
O(1) C(14) H(11) 109.41
H(9) C(14) H(10) 109.54
H(9) C(14) H(11) 109.51
H(10) C(14) H(11) 109.41
O(3) C(16) H(12) 109.57
O(3) C(16) H(13) 109.45
O(3) C(16) H(14) 109.40
H(12) C(16) H(13) 109.54
H(12) C(16) H(14) 109.48
H(13) C(16) H(14) 109.40

loop_
_geom_bond_atom_site_label_1
_geom_bond_atom_site_label_2
_geom_bond_distance
Cl(1) C(1) 1.732(3)
Cl(2) C(5) 1.736(3)
O(1) C(13) 1.321(3)
O(1) C(14) 1.439(4)
O(2) C(13) 1.204(3)
O(3) C(15) 1.324(3)
O(3) C(16) 1.448(4)
O(4) C(15) 1.203(3)
C(1) C(2) 1.387(4)
C(1) C(9A) 1.380(4)
C(2) C(3) 1.377(5)
C(3) C(4) 1.384(4)
C(4) C(4A) 1.380(3)
C(4A) C(9A) 1.409(3)
C(4A) C(10) 1.512(3)
C(5) C(6) 1.389(4)
C(5) C(10A) 1.386(3)
C(6) C(7) 1.379(6)
C(7) C(8) 1.388(5)
C(8) C(8A) 1.395(3)
C(8A) C(10A) 1.393(3)
C(8A) C(9) 1.483(3)
C(11) C(9A) 1.485(3)
C(11) C(9) 1.533(3)
C(11) C(12) 1.531(3)
C(11) C(13) 1.505(3)
C(10) C(10A) 1.517(3)
C(10) C(12) 1.541(3)
C(9) C(12) 1.520(3)
C(12) C(15) 1.479(3)
C(2) H(1) 0.980
C(3) H(2) 0.980
C(4) H(3) 0.980
C(6) H(4) 0.980
C(7) H(5) 0.981
C(8) H(6) 0.981
C(10) H(7) 0.981
C(9) H(8) 0.981
C(14) H(9) 0.979
C(14) H(10) 0.980
C(14) H(11) 0.981
C(16) H(12) 0.979
C(16) H(13) 0.980
C(16) H(14) 0.981
